data_8106228
loop_
_publ_author_name
'Zou, Gui-Hua'
'Zou, Yu-Long'
'Shen, Guang-Zhi'

_publ_section_title
;
 Crystal structure of
 catena-poly[diaqua-(\m2-3,5-bis(pyridin-4-ylmethoxy)benzoate-\k2N:O)
 manganese(II)] tetrahydrate [(3,5-bis-(pyridin-4-ylmethoxy)-benzoic-\k1
 O\k1 N) manganese(II)] trihydrate, C38H42MnN4O14
;
_journal_issue 4
_journal_name_full 'Zeitschrift f\"ur Kristallographie - New Crystal Structures'
_journal_page_first 599
_journal_page_last 600
_journal_paper_doi 10.1515/ncrs-2017-0358
_journal_volume 233
_journal_year 2018
_chemical_formula_sum 'C38 H42 Mn N4 O14'
_chemical_formula_weight 833.69
_space_group_crystal_system monoclinic
_space_group_IT_number 15
_space_group_name_Hall '-C 2yc'
_space_group_name_H-M_alt 'C 1 2/c 1'
_atom_sites_solution_hydrogens mixed
_cell_angle_alpha 90
_cell_angle_beta 99.021(11)
_cell_angle_gamma 90
_cell_formula_units_Z 4
_cell_length_a 19.165(12)
_cell_length_b 10.116(6)
_cell_length_c 20.734(13)
_cell_measurement_reflns_used 3134
_cell_measurement_temperature 296(2)
_cell_measurement_theta_max 24.938
_cell_measurement_theta_min 2.282
_cell_volume 3970(4)
_computing_structure_refinement 'SHELXL-2016/4 (Sheldrick, 2016)'
_diffrn_ambient_temperature 296(2)
_diffrn_measured_fraction_theta_full 0.996
_diffrn_measured_fraction_theta_max 0.996
_diffrn_measurement_device_type Bruker
_diffrn_radiation_type MoK\a
_diffrn_radiation_wavelength 0.71073
_diffrn_reflns_av_R_equivalents 0.0410
_diffrn_reflns_av_unetI/netI 0.0478
_diffrn_reflns_Laue_measured_fraction_full 0.996
_diffrn_reflns_Laue_measured_fraction_max 0.996
_diffrn_reflns_limit_h_max 18
_diffrn_reflns_limit_h_min -22
_diffrn_reflns_limit_k_max 12
_diffrn_reflns_limit_k_min -11
_diffrn_reflns_limit_l_max 23
_diffrn_reflns_limit_l_min -24
_diffrn_reflns_number 9384
_diffrn_reflns_point_group_measured_fraction_full 0.996
_diffrn_reflns_point_group_measured_fraction_max 0.996
_diffrn_reflns_theta_full 25.000
_diffrn_reflns_theta_max 25.000
_diffrn_reflns_theta_min 2.283
_exptl_absorpt_coefficient_mu 0.405
_exptl_absorpt_correction_T_max 1.00000
_exptl_absorpt_correction_T_min 0.8423
_exptl_absorpt_correction_type multi-scan
_exptl_absorpt_process_details SADABS
_exptl_crystal_colour COLORLESS
_exptl_crystal_density_diffrn 1.395
_exptl_crystal_description BLOCK
_exptl_crystal_F_000 1740
_exptl_crystal_size_max 0.260
_exptl_crystal_size_mid 0.210
_exptl_crystal_size_min 0.170
_refine_diff_density_max 0.355
_refine_diff_density_min -0.361
_refine_diff_density_rms 0.057
_refine_ls_extinction_coef .
_refine_ls_extinction_method none
_refine_ls_goodness_of_fit_ref 1.089
_refine_ls_hydrogen_treatment constr
_refine_ls_matrix_type full
_refine_ls_number_parameters 258
_refine_ls_number_reflns 3482
_refine_ls_number_restraints 0
_refine_ls_restrained_S_all 1.089
_refine_ls_R_factor_all 0.0705
_refine_ls_R_factor_gt 0.0486
_refine_ls_shift/su_max 0.001
_refine_ls_shift/su_mean 0.000
_refine_ls_structure_factor_coef Fsqd
_refine_ls_weighting_details 'w=1/[\s^2^(Fo^2^)+(0.0800P)^2^] where P=(Fo^2^+2Fc^2^)/3'
_refine_ls_weighting_scheme calc
_refine_ls_wR_factor_gt 0.1331
_refine_ls_wR_factor_ref 0.1442
_reflns_Friedel_coverage 0.000
_reflns_Friedel_fraction_full .
_reflns_Friedel_fraction_max .
_reflns_number_gt 2526
_reflns_number_total 3482
_reflns_threshold_expression 'I > 2\s(I)'
_cod_data_source_file suppl_ncrs-2017-0358_suppl.cif
_cod_data_source_block a
_cod_original_sg_symbol_H-M 'C 2/c'
_cod_database_code 8106228
_shelx_space_group_comment
;
The symmetry employed for this shelxl refinement is uniquely defined
by the following loop, which should always be used as a source of
symmetry information in preference to the above space-group names.
They are only intended as comments.
;
_shelx_estimated_absorpt_t_min 0.902
_shelx_estimated_absorpt_t_max 0.934

loop_
_space_group_symop_operation_xyz
'x, y, z'
'-x, y, -z+1/2'
'x+1/2, y+1/2, z'
'-x+1/2, y+1/2, -z+1/2'
'-x, -y, -z'
'x, -y, z-1/2'
'-x+1/2, -y+1/2, -z'
'x+1/2, -y+1/2, z-1/2'

loop_
_atom_site_label
_atom_site_type_symbol
_atom_site_fract_x
_atom_site_fract_y
_atom_site_fract_z
_atom_site_U_iso_or_equiv
_atom_site_adp_type
_atom_site_occupancy
_atom_site_site_symmetry_order
_atom_site_calc_flag
_atom_site_refinement_flags_posn
_atom_site_refinement_flags_adp
_atom_site_refinement_flags_occupancy
_atom_site_disorder_assembly
_atom_site_disorder_group
MN1 Mn 0.000000 1.30976(5) 0.250000 0.0411(2) Uani 1 2 d S T P . .
N1 N 0.05752(11) 1.1418(2) 0.20742(12) 0.0486(6) Uani 1 1 d . . . . .
N2 N 0.48982(14) 0.1499(3) 0.13329(17) 0.0703(8) Uani 1 1 d . . . . .
O1 O 0.07693(10) 0.67927(18) -0.16487(9) 0.0510(5) Uani 1 1 d . . . . .
O2 O 0.15575(11) 0.5292(2) -0.18336(10) 0.0675(6) Uani 1 1 d . . . . .
O3 O 0.29231(12) 0.4464(2) 0.04587(10) 0.0743(7) Uani 1 1 d . . . . .
O4 O 0.13381(10) 0.80026(19) 0.06455(9) 0.0545(5) Uani 1 1 d . . . . .
O5 O -0.06622(10) 1.4533(2) 0.29504(10) 0.0600(6) Uani 1 1 d . . . . .
H5A H -0.099134 1.477855 0.267509 0.090 Uiso 1 1 d R U . . .
H5B H -0.043824 1.524315 0.309879 0.090 Uiso 1 1 d R U . . .
O6 O 0.22150(19) 0.3070(4) 0.7754(2) 0.1541(16) Uani 1 1 d . . . . .
H6A H 0.245765 0.238495 0.787466 0.231 Uiso 1 1 d R U . . .
H6B H 0.180265 0.298446 0.785145 0.231 Uiso 1 1 d R U . . .
O7 O 0.8295(3) 0.3283(4) 0.3665(2) 0.1718(19) Uani 1 1 d . . . . .
H7C H 0.837161 0.389280 0.394895 0.258 Uiso 1 1 d R U . . .
H7D H 0.864181 0.323220 0.345575 0.258 Uiso 1 1 d R U . . .
C1 C 0.15904(12) 0.6076(2) -0.07567(13) 0.0403(6) Uani 1 1 d . . . . .
C2 C 0.13348(13) 0.6975(3) -0.03549(13) 0.0436(6) Uani 1 1 d . . . . .
H2 H 0.097147 0.754524 -0.052492 0.052 Uiso 1 1 calc R U . . .
C3 C 0.16160(13) 0.7035(3) 0.03029(14) 0.0430(6) Uani 1 1 d . . . . .
C4 C 0.21431(14) 0.6176(3) 0.05587(14) 0.0490(7) Uani 1 1 d . . . . .
H4 H 0.232674 0.619897 0.100117 0.059 Uiso 1 1 calc R U . . .
C5 C 0.23978(14) 0.5273(3) 0.01478(14) 0.0483(7) Uani 1 1 d . . . . .
C6 C 0.21329(13) 0.5212(3) -0.05036(14) 0.0442(6) Uani 1 1 d . . . . .
H6 H 0.231091 0.460540 -0.077311 0.053 Uiso 1 1 calc R U . . .
C7 C 0.15883(15) 0.8114(3) 0.13237(14) 0.0502(7) Uani 1 1 d . . . . .
H7A H 0.209538 0.825284 0.139795 0.060 Uiso 1 1 calc R U . . .
H7B H 0.148712 0.730945 0.154633 0.060 Uiso 1 1 calc R U . . .
C8 C 0.12243(13) 0.9259(3) 0.15783(14) 0.0454(7) Uani 1 1 d . . . . .
C9 C 0.06293(15) 0.9831(3) 0.12394(15) 0.0596(8) Uani 1 1 d . . . . .
H9 H 0.042932 0.950155 0.083349 0.072 Uiso 1 1 calc R U . . .
C10 C 0.03300(16) 1.0898(3) 0.15060(16) 0.0609(8) Uani 1 1 d . . . . .
H10 H -0.007246 1.127222 0.126646 0.073 Uiso 1 1 calc R U . . .
C11 C 0.11511(18) 1.0853(3) 0.24000(17) 0.0734(10) Uani 1 1 d . . . . .
H11 H 0.133935 1.119814 0.280581 0.088 Uiso 1 1 calc R U . . .
C12 C 0.14830(18) 0.9791(4) 0.21715(17) 0.0736(10) Uani 1 1 d . . . . .
H12 H 0.188414 0.943302 0.242107 0.088 Uiso 1 1 calc R U . . .
C13 C 0.33187(16) 0.3709(3) 0.00755(15) 0.0600(8) Uani 1 1 d . . . . .
H13A H 0.354406 0.428378 -0.020467 0.072 Uiso 1 1 calc R U . . .
H13B H 0.301132 0.310225 -0.019830 0.072 Uiso 1 1 calc R U . . .
C14 C 0.38720(14) 0.2946(3) 0.05280(16) 0.0507(7) Uani 1 1 d . . . . .
C15 C 0.39267(16) 0.3007(3) 0.11860(18) 0.0658(9) Uani 1 1 d . . . . .
H15 H 0.362194 0.353860 0.137933 0.079 Uiso 1 1 calc R U . . .
C16 C 0.44384(19) 0.2272(4) 0.15650(19) 0.0755(10) Uani 1 1 d . . . . .
H16 H 0.446316 0.232107 0.201596 0.091 Uiso 1 1 calc R U . . .
C17 C 0.48430(17) 0.1450(3) 0.0700(2) 0.0724(10) Uani 1 1 d . . . . .
H17 H 0.515914 0.091647 0.052179 0.087 Uiso 1 1 calc R U . . .
C18 C 0.43406(17) 0.2146(3) 0.02699(18) 0.0660(9) Uani 1 1 d . . . . .
H18 H 0.432258 0.207224 -0.017953 0.079 Uiso 1 1 calc R U . . .
C19 C 0.12844(13) 0.6046(3) -0.14677(14) 0.0439(7) Uani 1 1 d . . . . .

loop_
_atom_site_aniso_label
_atom_site_aniso_U_11
_atom_site_aniso_U_22
_atom_site_aniso_U_33
_atom_site_aniso_U_23
_atom_site_aniso_U_13
_atom_site_aniso_U_12
MN1 0.0438(3) 0.0401(3) 0.0342(4) 0.000 -0.0100(2) 0.000
N1 0.0514(13) 0.0474(13) 0.0433(15) -0.0040(11) -0.0046(11) 0.0056(11)
N2 0.0573(16) 0.0635(18) 0.083(2) 0.0278(17) -0.0110(15) 0.0078(13)
O1 0.0541(11) 0.0517(11) 0.0404(12) -0.0037(9) -0.0139(8) 0.0115(9)
O2 0.0684(13) 0.0847(16) 0.0431(14) -0.0135(12) -0.0108(10) 0.0281(12)
O3 0.0882(15) 0.0843(16) 0.0434(14) 0.0007(12) -0.0118(11) 0.0506(13)
O4 0.0583(11) 0.0638(13) 0.0366(12) -0.0052(10) -0.0072(9) 0.0204(10)
O5 0.0609(12) 0.0562(12) 0.0534(14) -0.0152(10) -0.0205(9) 0.0033(10)
O6 0.113(3) 0.146(3) 0.206(4) -0.070(3) 0.034(3) -0.012(2)
O7 0.215(5) 0.146(3) 0.177(4) -0.020(3) 0.102(4) -0.004(3)
C1 0.0381(13) 0.0417(15) 0.0374(16) 0.0002(12) -0.0053(11) -0.0033(11)
C2 0.0407(13) 0.0465(15) 0.0395(17) 0.0032(13) -0.0068(11) 0.0084(11)
C3 0.0432(13) 0.0456(15) 0.0380(17) -0.0032(12) -0.0009(11) 0.0042(12)
C4 0.0553(16) 0.0547(17) 0.0330(17) -0.0006(13) -0.0062(12) 0.0099(14)
C5 0.0504(15) 0.0495(16) 0.0401(18) 0.0055(14) -0.0083(12) 0.0151(13)
C6 0.0472(14) 0.0422(15) 0.0396(17) -0.0026(13) -0.0043(12) 0.0066(12)
C7 0.0541(16) 0.0571(18) 0.0364(17) 0.0028(13) -0.0018(12) 0.0089(13)
C8 0.0454(14) 0.0470(16) 0.0424(18) 0.0025(13) 0.0027(12) 0.0031(12)
C9 0.0581(17) 0.069(2) 0.0444(19) -0.0128(16) -0.0130(13) 0.0161(16)
C10 0.0553(17) 0.067(2) 0.053(2) -0.0095(17) -0.0140(14) 0.0205(15)
C11 0.081(2) 0.075(2) 0.054(2) -0.0189(18) -0.0207(17) 0.0299(19)
C12 0.074(2) 0.082(2) 0.054(2) -0.0120(19) -0.0233(16) 0.0350(19)
C13 0.0623(18) 0.0641(19) 0.050(2) 0.0028(16) -0.0007(14) 0.0208(15)
C14 0.0445(15) 0.0468(17) 0.057(2) 0.0091(14) -0.0050(13) 0.0053(12)
C15 0.0582(18) 0.074(2) 0.061(2) 0.0166(18) -0.0007(15) 0.0195(16)
C16 0.074(2) 0.084(2) 0.064(3) 0.026(2) -0.0030(18) 0.014(2)
C17 0.0560(18) 0.056(2) 0.101(3) 0.007(2) 0.0001(19) 0.0121(15)
C18 0.067(2) 0.062(2) 0.065(2) 0.0048(17) -0.0018(16) 0.0120(16)
C19 0.0405(13) 0.0459(16) 0.0404(17) 0.0012(13) -0.0088(12) 0.0004(12)

loop_
_atom_type_symbol
_atom_type_description
_atom_type_scat_dispersion_real
_atom_type_scat_dispersion_imag
_atom_type_scat_source
C C 0.0033 0.0016 'International Tables Vol C Tables 4.2.6.8 and 6.1.1.4'
H H 0.0000 0.0000 'International Tables Vol C Tables 4.2.6.8 and 6.1.1.4'
Mn Mn 0.3368 0.7283 'International Tables Vol C Tables 4.2.6.8 and 6.1.1.4'
N N 0.0061 0.0033 'International Tables Vol C Tables 4.2.6.8 and 6.1.1.4'
O O 0.0106 0.0060 'International Tables Vol C Tables 4.2.6.8 and 6.1.1.4'

loop_
_geom_angle_atom_site_label_1
_geom_angle_atom_site_label_2
_geom_angle_atom_site_label_3
_geom_angle
_geom_angle_site_symmetry_1
_geom_angle_site_symmetry_3
O1 MN1 O1 173.99(10) 6_576 5_575
O1 MN1 O5 89.11(8) 6_576 .
O1 MN1 O5 86.98(8) 5_575 .
O1 MN1 O5 86.98(8) 6_576 2
O1 MN1 O5 89.11(8) 5_575 2
O5 MN1 O5 98.65(12) . 2
O1 MN1 N1 92.64(9) 6_576 .
O1 MN1 N1 91.84(8) 5_575 .
O5 MN1 N1 172.30(8) . .
O5 MN1 N1 88.94(9) 2 .
O1 MN1 N1 91.84(8) 6_576 2
O1 MN1 N1 92.64(9) 5_575 2
O5 MN1 N1 88.94(9) . 2
O5 MN1 N1 172.30(8) 2 2
N1 MN1 N1 83.52(13) . 2
C10 N1 C11 115.9(3) . .
C10 N1 MN1 121.46(18) . .
C11 N1 MN1 122.5(2) . .
C17 N2 C16 115.8(3) . .
C19 O1 MN1 133.96(18) . 5_575
C5 O3 C13 118.5(2) . .
C3 O4 C7 118.3(2) . .
MN1 O5 H5A 109.4 . .
MN1 O5 H5B 113.9 . .
H5A O5 H5B 106.2 . .
H6A O6 H6B 109.5 . .
H7C O7 H7D 109.5 . .
C2 C1 C6 120.1(3) . .
C2 C1 C19 119.2(2) . .
C6 C1 C19 120.7(2) . .
C1 C2 C3 120.3(2) . .
C1 C2 H2 119.8 . .
C3 C2 H2 119.8 . .
O4 C3 C4 125.1(3) . .
O4 C3 C2 114.8(2) . .
C4 C3 C2 120.0(2) . .
C3 C4 C5 119.1(3) . .
C3 C4 H4 120.4 . .
C5 C4 H4 120.4 . .
C6 C5 O3 124.5(2) . .
C6 C5 C4 121.6(2) . .
O3 C5 C4 113.9(2) . .
C5 C6 C1 118.8(2) . .
C5 C6 H6 120.6 . .
C1 C6 H6 120.6 . .
O4 C7 C8 108.0(2) . .
O4 C7 H7A 110.1 . .
C8 C7 H7A 110.1 . .
O4 C7 H7B 110.1 . .
C8 C7 H7B 110.1 . .
H7A C7 H7B 108.4 . .
C12 C8 C9 116.9(3) . .
C12 C8 C7 120.1(3) . .
C9 C8 C7 123.0(3) . .
C8 C9 C10 119.3(3) . .
C8 C9 H9 120.3 . .
C10 C9 H9 120.3 . .
N1 C10 C9 124.3(3) . .
N1 C10 H10 117.9 . .
C9 C10 H10 117.9 . .
N1 C11 C12 123.7(3) . .
N1 C11 H11 118.1 . .
C12 C11 H11 118.1 . .
C8 C12 C11 119.9(3) . .
C8 C12 H12 120.1 . .
C11 C12 H12 120.1 . .
O3 C13 C14 108.3(3) . .
O3 C13 H13A 110.0 . .
C14 C13 H13A 110.0 . .
O3 C13 H13B 110.0 . .
C14 C13 H13B 110.0 . .
H13A C13 H13B 108.4 . .
C15 C14 C18 117.8(3) . .
C15 C14 C13 122.6(3) . .
C18 C14 C13 119.7(3) . .
C14 C15 C16 119.2(3) . .
C14 C15 H15 120.4 . .
C16 C15 H15 120.4 . .
N2 C16 C15 124.6(4) . .
N2 C16 H16 117.7 . .
C15 C16 H16 117.7 . .
N2 C17 C18 124.3(3) . .
N2 C17 H17 117.8 . .
C18 C17 H17 117.8 . .
C14 C18 C17 118.3(4) . .
C14 C18 H18 120.8 . .
C17 C18 H18 120.8 . .
O2 C19 O1 124.9(3) . .
O2 C19 C1 118.3(2) . .
O1 C19 C1 116.8(2) . .

loop_
_geom_bond_atom_site_label_1
_geom_bond_atom_site_label_2
_geom_bond_distance
_geom_bond_site_symmetry_2
MN1 O1 2.118(2) 6_576
MN1 O1 2.118(2) 5_575
MN1 O5 2.228(2) .
MN1 O5 2.228(2) 2
MN1 N1 2.277(2) .
MN1 N1 2.277(2) 2
N1 C10 1.309(4) .
N1 C11 1.329(4) .
N2 C17 1.302(5) .
N2 C16 1.324(5) .
O1 C19 1.253(3) .
O1 MN1 2.118(2) 5_575
O2 C19 1.248(3) .
O3 C5 1.377(3) .
O3 C13 1.407(3) .
O4 C3 1.365(3) .
O4 C7 1.417(3) .
O5 H5A 0.8200 .
O5 H5B 0.8681 .
O6 H6A 0.8500 .
O6 H6B 0.8501 .
O7 H7C 0.8500 .
O7 H7D 0.8499 .
C1 C2 1.374(4) .
C1 C6 1.396(4) .
C1 C19 1.499(4) .
C2 C3 1.387(4) .
C2 H2 0.9300 .
C3 C4 1.375(4) .
C4 C5 1.389(4) .
C4 H4 0.9300 .
C5 C6 1.368(4) .
C6 H6 0.9300 .
C7 C8 1.491(4) .
C7 H7A 0.9700 .
C7 H7B 0.9700 .
C8 C12 1.363(4) .
C8 C9 1.370(4) .
C9 C10 1.378(4) .
C9 H9 0.9300 .
C10 H10 0.9300 .
C11 C12 1.371(4) .
C11 H11 0.9300 .
C12 H12 0.9300 .
C13 C14 1.513(4) .
C13 H13A 0.9700 .
C13 H13B 0.9700 .
C14 C15 1.353(4) .
C14 C18 1.378(4) .
C15 C16 1.375(4) .
C15 H15 0.9300 .
C16 H16 0.9300 .
C17 C18 1.396(5) .
C17 H17 0.9300 .
C18 H18 0.9300 .

loop_
_geom_torsion_atom_site_label_1
_geom_torsion_atom_site_label_2
_geom_torsion_atom_site_label_3
_geom_torsion_atom_site_label_4
_geom_torsion
_geom_torsion_site_symmetry_1
_geom_torsion_site_symmetry_2
_geom_torsion_site_symmetry_3
_geom_torsion_site_symmetry_4
C6 C1 C2 C3 0.4(4) . . . .
C19 C1 C2 C3 -179.1(2) . . . .
C7 O4 C3 C4 -2.4(4) . . . .
C7 O4 C3 C2 178.9(2) . . . .
C1 C2 C3 O4 177.5(2) . . . .
C1 C2 C3 C4 -1.3(4) . . . .
O4 C3 C4 C5 -177.3(3) . . . .
C2 C3 C4 C5 1.4(4) . . . .
C13 O3 C5 C6 13.7(5) . . . .
C13 O3 C5 C4 -167.0(3) . . . .
C3 C4 C5 C6 -0.6(4) . . . .
C3 C4 C5 O3 -179.9(3) . . . .
O3 C5 C6 C1 178.9(3) . . . .
C4 C5 C6 C1 -0.4(4) . . . .
C2 C1 C6 C5 0.5(4) . . . .
C19 C1 C6 C5 179.9(2) . . . .
C3 O4 C7 C8 178.1(2) . . . .
O4 C7 C8 C12 -164.0(3) . . . .
O4 C7 C8 C9 15.7(4) . . . .
C12 C8 C9 C10 0.5(5) . . . .
C7 C8 C9 C10 -179.2(3) . . . .
C11 N1 C10 C9 0.0(5) . . . .
MN1 N1 C10 C9 -176.0(3) . . . .
C8 C9 C10 N1 -0.3(5) . . . .
C10 N1 C11 C12 0.0(5) . . . .
MN1 N1 C11 C12 176.0(3) . . . .
C9 C8 C12 C11 -0.4(5) . . . .
C7 C8 C12 C11 179.2(3) . . . .
N1 C11 C12 C8 0.2(6) . . . .
C5 O3 C13 C14 178.2(3) . . . .
O3 C13 C14 C15 1.8(4) . . . .
O3 C13 C14 C18 -178.6(3) . . . .
C18 C14 C15 C16 -0.3(5) . . . .
C13 C14 C15 C16 179.2(3) . . . .
C17 N2 C16 C15 -0.5(5) . . . .
C14 C15 C16 N2 0.7(6) . . . .
C16 N2 C17 C18 -0.1(5) . . . .
C15 C14 C18 C17 -0.1(5) . . . .
C13 C14 C18 C17 -179.7(3) . . . .
N2 C17 C18 C14 0.3(5) . . . .
MN1 O1 C19 O2 15.5(4) 5_575 . . .
MN1 O1 C19 C1 -164.60(17) 5_575 . . .
C2 C1 C19 O2 174.8(2) . . . .
C6 C1 C19 O2 -4.6(4) . . . .
C2 C1 C19 O1 -5.0(4) . . . .
C6 C1 C19 O1 175.5(2) . . . .
